data_4115786
loop_
_publ_author_name
'Shinya Hayami'
'Zhong-ze Gu'
'Hajime Yoshiki'
'Akira Fujishima'
'Osamu Sato'

_publ_section_title
;
 Iron(III) Spin-Crossover Compounds with a Wide Apparent Thermal
 Hysteresis around Room Temperature
;
_journal_name_full 'Journal of the American Chemical Society'
_journal_page_first 11644
_journal_page_last 11650
_journal_paper_doi 10.1021/ja0017920
_journal_volume 123
_journal_year 2001
_chemical_formula_sum 'C34 H24 Cl2 Fe N5 O2 Se'
_chemical_formula_weight 740.31
_space_group_IT_number 2
_symmetry_cell_setting triclinic
_symmetry_Int_Tables_number 2
_symmetry_space_group_name_Hall '-P 1'
_symmetry_space_group_name_H-M 'P -1'
_cell_angle_alpha 98.505(4)
_cell_angle_beta 106.936(4)
_cell_angle_gamma 91.615(1)
_cell_formula_units_Z 2
_cell_length_a 11.2725(2)
_cell_length_b 13.8904(4)
_cell_length_c 10.0939(7)
_cell_measurement_reflns_used 6550
_cell_measurement_temperature 230.2
_cell_measurement_theta_max 27.4
_cell_measurement_theta_min 1.5
_cell_volume 1491.08(12)
_computing_cell_refinement PROCESS-AUTO
_computing_data_collection PROCESS-AUTO
_computing_data_reduction 'teXsan Ver. 1.10'
_computing_publication_material 'teXsan Ver. 1.10'
_computing_structure_refinement 'teXsan Ver. 1.10'
_computing_structure_solution SIR88
_diffrn_measured_fraction_theta_full 0.9854
_diffrn_measured_fraction_theta_max 0.9854
_diffrn_measurement_device_type 'Rigaku RAXIS-RAPID Imaging Plate'
_diffrn_measurement_method \w
_diffrn_radiation_type 'Mo K\a'
_diffrn_radiation_wavelength 0.7107
_diffrn_reflns_av_R_equivalents 0.035
_diffrn_reflns_limit_h_max 14
_diffrn_reflns_limit_h_min 0
_diffrn_reflns_limit_k_max 17
_diffrn_reflns_limit_k_min -18
_diffrn_reflns_limit_l_max 12
_diffrn_reflns_limit_l_min -13
_diffrn_reflns_number 14066
_diffrn_reflns_theta_full 27.48
_diffrn_reflns_theta_max 27.48
_exptl_absorpt_coefficient_mu 1.948
_exptl_absorpt_correction_T_max 0.823
_exptl_absorpt_correction_T_min 0.507
_exptl_absorpt_correction_type multi-scan
_exptl_absorpt_process_details '(Higashi, 1995)'
_exptl_crystal_colour brown
_exptl_crystal_density_diffrn 1.649
_exptl_crystal_description platelet
_exptl_crystal_size_max 0.400
_exptl_crystal_size_mid 0.400
_exptl_crystal_size_min 0.100
_refine_diff_density_max 0.63
_refine_diff_density_min -0.67
_refine_ls_extinction_coef 0.003(1)
_refine_ls_extinction_method 'Zachariasen(1967) type 2 gaussian isotropic'
_refine_ls_goodness_of_fit_ref 1.665
_refine_ls_hydrogen_treatment noref
_refine_ls_number_parameters 407
_refine_ls_number_reflns 4761
_refine_ls_R_factor_gt 0.0443
_refine_ls_shift/su_max 0.0114
_refine_ls_structure_factor_coef Fsqd
_refine_ls_weighting_details 'w = 1/[\s^2^(Fo^2^) + (0.05000(Max(Fo^2^,0) + 2Fc^2^)/3)^2^]'
_refine_ls_weighting_scheme calc
_refine_ls_wR_factor_ref 0.1159
_reflns_number_gt 4761
_reflns_number_total 6726
_reflns_threshold_expression F^2^>3.0\s(F^2^)
_cod_data_source_file ja0017920.cif
_cod_data_source_block qsalse-3
_cod_original_cell_volume 1491.1(1)
_cod_original_sg_symbol_H-M 'P -1 '
_cod_original_formula_sum 'C34 H24 Cl2 Fe N5 O2 Se '
_cod_database_code 4115786

loop_
_symmetry_equiv_pos_as_xyz
x,y,z
-x,-y,-z

loop_
_atom_site_label
_atom_site_type_symbol
_atom_site_fract_x
_atom_site_fract_y
_atom_site_fract_z
_atom_site_U_iso_or_equiv
_atom_site_adp_type
_atom_site_occupancy
_atom_site_calc_flag
Se(1) Se 0.68797(4) 0.24993(3) 0.20001(5) 0.0468(1) Uani 1.00 d
Fe(1) Fe 0.22151(4) 0.36043(3) 0.19716(5) 0.0195(1) Uani 1.00 d
Cl(1) Cl 0.4198(1) 0.0090(1) 0.1822(2) 0.0686(4) Uani 1.00 d
Cl(2) Cl 0.1497(2) -0.0202(1) 0.0542(2) 0.0835(6) Uani 1.00 d
O(1) O 0.2092(2) 0.4509(2) 0.3481(2) 0.0243(6) Uani 1.00 d
O(2) O 0.2679(2) 0.4558(2) 0.1046(3) 0.0264(6) Uani 1.00 d
N(1) N 0.0518(2) 0.3670(2) 0.0833(3) 0.0224(7) Uani 1.00 d
N(2) N 0.2249(3) 0.2600(2) 0.0390(3) 0.0220(7) Uani 1.00 d
N(3) N 0.3905(3) 0.3513(2) 0.3140(3) 0.0217(7) Uani 1.00 d
N(4) N 0.1834(2) 0.2505(2) 0.2872(3) 0.0220(7) Uani 1.00 d
N(5) N 0.7577(4) 0.0967(3) 0.3775(4) 0.046(1) Uani 1.00 d
C(1) C 0.1165(3) 0.5059(2) 0.3513(4) 0.0220(8) Uani 1.00 d
C(2) C 0.1312(3) 0.5756(3) 0.4726(4) 0.0263(9) Uani 1.00 d
C(3) C 0.0384(4) 0.6338(3) 0.4859(4) 0.0316(10) Uani 1.00 d
C(4) C -0.0756(3) 0.6267(3) 0.3774(4) 0.0314(10) Uani 1.00 d
C(5) C -0.0920(3) 0.5612(3) 0.2578(4) 0.0284(9) Uani 1.00 d
C(6) C 0.0022(3) 0.4991(2) 0.2397(4) 0.0220(8) Uani 1.00 d
C(7) C -0.0231(3) 0.4316(3) 0.1130(4) 0.0246(9) Uani 1.00 d
C(8) C 0.0160(3) 0.3003(2) -0.0443(4) 0.0247(9) Uani 1.00 d
C(9) C -0.0969(3) 0.2873(3) -0.1472(4) 0.0321(10) Uani 1.00 d
C(10) C -0.1139(4) 0.2199(3) -0.2711(4) 0.038(1) Uani 1.00 d
C(11) C -0.0196(4) 0.1643(3) -0.2915(4) 0.037(1) Uani 1.00 d
C(12) C 0.0966(4) 0.1745(3) -0.1893(4) 0.0305(10) Uani 1.00 d
C(13) C 0.2002(4) 0.1218(3) -0.2013(4) 0.035(1) Uani 1.00 d
C(14) C 0.3101(4) 0.1405(3) -0.0973(4) 0.034(1) Uani 1.00 d
C(15) C 0.3203(3) 0.2099(3) 0.0232(4) 0.0287(10) Uani 1.00 d
C(16) C 0.1132(3) 0.2431(2) -0.0658(4) 0.0238(9) Uani 1.00 d
C(17) C 0.3732(3) 0.5111(3) 0.1480(4) 0.0243(9) Uani 1.00 d
C(18) C 0.3858(3) 0.5880(3) 0.0751(4) 0.032(1) Uani 1.00 d
C(19) C 0.4886(4) 0.6518(3) 0.1184(5) 0.041(1) Uani 1.00 d
C(20) C 0.5886(4) 0.6423(3) 0.2338(5) 0.038(1) Uani 1.00 d
C(21) C 0.5822(3) 0.5663(3) 0.3044(4) 0.033(1) Uani 1.00 d
C(22) C 0.4771(3) 0.4989(3) 0.2644(4) 0.0239(9) Uani 1.00 d
C(23) C 0.4809(3) 0.4177(3) 0.3383(4) 0.0244(9) Uani 1.00 d
C(24) C 0.4029(3) 0.2716(3) 0.3889(4) 0.0246(9) Uani 1.00 d
C(25) C 0.5117(3) 0.2406(3) 0.4684(4) 0.032(1) Uani 1.00 d
C(26) C 0.5068(4) 0.1598(3) 0.5370(5) 0.039(1) Uani 1.00 d
C(27) C 0.3967(4) 0.1108(3) 0.5271(4) 0.034(1) Uani 1.00 d
C(28) C 0.2840(3) 0.1396(3) 0.4442(4) 0.0288(10) Uani 1.00 d
C(29) C 0.1658(4) 0.0924(3) 0.4233(4) 0.032(1) Uani 1.00 d
C(30) C 0.0618(3) 0.1238(3) 0.3376(4) 0.032(1) Uani 1.00 d
C(31) C 0.0751(3) 0.2045(3) 0.2711(4) 0.0283(9) Uani 1.00 d
C(32) C 0.2892(3) 0.2199(2) 0.3746(4) 0.0237(9) Uani 1.00 d
C(33) C 0.7301(3) 0.1553(3) 0.3084(4) 0.035(1) Uani 1.00 d
C(34) C 0.2921(7) -0.0688(5) 0.0898(10) 0.110(3) Uani 1.00 d
H(1) H 0.2084 0.5827 0.5470 0.0307 Uiso 1.00 calc
H(2) H 0.0506 0.6806 0.5703 0.0386 Uiso 1.00 calc
H(3) H -0.1406 0.6682 0.3881 0.0371 Uiso 1.00 calc
H(4) H -0.1692 0.5565 0.1842 0.0335 Uiso 1.00 calc
H(5) H -0.1009 0.4344 0.0426 0.0288 Uiso 1.00 calc
H(6) H -0.1646 0.3241 -0.1344 0.0396 Uiso 1.00 calc
H(7) H -0.1918 0.2139 -0.3432 0.0448 Uiso 1.00 calc
H(8) H -0.0334 0.1171 -0.3760 0.0439 Uiso 1.00 calc
H(9) H 0.1925 0.0734 -0.2825 0.0408 Uiso 1.00 calc
H(10) H 0.3804 0.1050 -0.1060 0.0397 Uiso 1.00 calc
H(11) H 0.3993 0.2223 0.0960 0.0358 Uiso 1.00 calc
H(12) H 0.3205 0.5950 -0.0067 0.0388 Uiso 1.00 calc
H(13) H 0.4924 0.7061 0.0710 0.0492 Uiso 1.00 calc
H(14) H 0.6606 0.6871 0.2623 0.0468 Uiso 1.00 calc
H(15) H 0.6517 0.5580 0.3829 0.0395 Uiso 1.00 calc
H(16) H 0.5558 0.4117 0.4100 0.0290 Uiso 1.00 calc
H(17) H 0.5901 0.2729 0.4767 0.0380 Uiso 1.00 calc
H(18) H 0.5824 0.1391 0.5923 0.0455 Uiso 1.00 calc
H(19) H 0.3957 0.0567 0.5761 0.0418 Uiso 1.00 calc
H(20) H 0.1596 0.0383 0.4709 0.0388 Uiso 1.00 calc
H(21) H -0.0189 0.0901 0.3203 0.0400 Uiso 1.00 calc
H(22) H 0.0021 0.2282 0.2116 0.0356 Uiso 1.00 calc
H(23) H 0.3065 -0.0980 -0.0004 0.1308 Uiso 1.00 calc
H(24) H 0.2922 -0.1245 0.1384 0.1308 Uiso 1.00 calc

loop_
_atom_site_aniso_label
_atom_site_aniso_U_11
_atom_site_aniso_U_22
_atom_site_aniso_U_33
_atom_site_aniso_U_12
_atom_site_aniso_U_13
_atom_site_aniso_U_23
Se(1) 0.0486(3) 0.0473(3) 0.0386(3) 0.0055(2) 0.0006(2) 0.0137(2)
Fe(1) 0.0166(2) 0.0216(2) 0.0197(3) 0.0027(2) 0.0031(2) 0.0055(2)
Cl(1) 0.0722(9) 0.0682(9) 0.0600(8) 0.0198(7) 0.0073(7) 0.0161(7)
Cl(2) 0.0683(10) 0.101(1) 0.091(1) 0.0081(9) 0.0301(9) 0.034(1)
O(1) 0.020(1) 0.028(1) 0.023(1) 0.010(1) 0.0033(10) 0.005(1)
O(2) 0.021(1) 0.029(1) 0.027(1) -0.001(1) 0.0007(10) 0.011(1)
N(1) 0.018(1) 0.024(1) 0.022(1) -0.002(1) 0.001(1) 0.004(1)
N(2) 0.022(1) 0.024(1) 0.022(1) 0.002(1) 0.008(1) 0.007(1)
N(3) 0.019(1) 0.025(1) 0.021(1) 0.005(1) 0.005(1) 0.008(1)
N(4) 0.020(1) 0.025(1) 0.021(1) 0.001(1) 0.006(1) 0.003(1)
N(5) 0.050(2) 0.044(2) 0.047(2) 0.012(2) 0.012(2) 0.016(2)
C(1) 0.019(2) 0.024(2) 0.025(2) 0.004(1) 0.007(1) 0.010(1)
C(2) 0.022(2) 0.028(2) 0.027(2) 0.004(1) 0.004(1) 0.003(1)
C(3) 0.029(2) 0.029(2) 0.033(2) 0.003(2) 0.007(2) -0.001(2)
C(4) 0.024(2) 0.030(2) 0.042(2) 0.010(2) 0.009(2) 0.008(2)
C(5) 0.021(2) 0.031(2) 0.032(2) 0.006(2) 0.005(1) 0.008(2)
C(6) 0.018(2) 0.022(2) 0.025(2) 0.001(1) 0.004(1) 0.006(1)
C(7) 0.018(2) 0.028(2) 0.026(2) 0.001(1) 0.001(1) 0.007(1)
C(8) 0.025(2) 0.026(2) 0.022(2) -0.003(1) 0.005(1) 0.005(1)
C(9) 0.023(2) 0.037(2) 0.030(2) -0.004(2) 0.000(2) 0.004(2)
C(10) 0.031(2) 0.047(2) 0.027(2) -0.010(2) -0.003(2) 0.004(2)
C(11) 0.050(3) 0.033(2) 0.024(2) -0.006(2) 0.009(2) -0.001(2)
C(12) 0.042(2) 0.027(2) 0.021(2) -0.006(2) 0.009(2) 0.002(2)
C(13) 0.052(3) 0.028(2) 0.028(2) 0.003(2) 0.019(2) 0.003(2)
C(14) 0.041(2) 0.032(2) 0.035(2) 0.009(2) 0.020(2) 0.006(2)
C(15) 0.028(2) 0.029(2) 0.032(2) 0.006(2) 0.012(2) 0.008(2)
C(16) 0.026(2) 0.023(2) 0.023(2) -0.001(1) 0.007(1) 0.007(1)
C(17) 0.021(2) 0.025(2) 0.026(2) 0.002(1) 0.005(1) 0.006(1)
C(18) 0.024(2) 0.038(2) 0.033(2) -0.003(2) 0.001(2) 0.016(2)
C(19) 0.033(2) 0.043(2) 0.048(3) -0.004(2) 0.007(2) 0.024(2)
C(20) 0.022(2) 0.037(2) 0.051(3) -0.006(2) -0.001(2) 0.018(2)
C(21) 0.019(2) 0.037(2) 0.038(2) 0.001(2) -0.001(2) 0.009(2)
C(22) 0.020(2) 0.026(2) 0.026(2) 0.006(1) 0.004(1) 0.008(1)
C(23) 0.016(2) 0.033(2) 0.024(2) 0.005(1) 0.004(1) 0.008(2)
C(24) 0.025(2) 0.029(2) 0.023(2) 0.007(1) 0.010(1) 0.009(1)
C(25) 0.027(2) 0.037(2) 0.033(2) 0.008(2) 0.006(2) 0.016(2)
C(26) 0.035(2) 0.041(2) 0.044(2) 0.011(2) 0.005(2) 0.025(2)
C(27) 0.036(2) 0.032(2) 0.037(2) 0.007(2) 0.010(2) 0.017(2)
C(28) 0.031(2) 0.031(2) 0.027(2) 0.005(2) 0.012(2) 0.009(2)
C(29) 0.040(2) 0.029(2) 0.030(2) 0.000(2) 0.014(2) 0.011(2)
C(30) 0.028(2) 0.034(2) 0.037(2) -0.004(2) 0.013(2) 0.010(2)
C(31) 0.027(2) 0.032(2) 0.028(2) 0.006(2) 0.010(2) 0.007(2)
C(32) 0.024(2) 0.026(2) 0.021(2) 0.004(1) 0.006(1) 0.005(1)
C(33) 0.026(2) 0.040(2) 0.032(2) 0.002(2) 0.004(2) -0.003(2)
C(34) 0.093(5) 0.066(4) 0.142(7) 0.016(4) 0.007(5) -0.017(5)

loop_
_atom_type_symbol
_atom_type_description
_atom_type_scat_dispersion_real
_atom_type_scat_dispersion_imag
_atom_type_scat_source
C C 0.003 0.002
;International Tables for Crystallography
(1992, Vol. C, Tables 4.2.6.8 and 6.1.1.1)
;
H H 0.000 0.000
;International Tables for Crystallography
(1992, Vol. C, Table 6.1.1.2)
;
O O 0.011 0.006
;International Tables for Crystallography
(1992, Vol. C, Tables 4.2.6.8 and 6.1.1.1)
;
N N 0.006 0.003
;International Tables for Crystallography
(1992, Vol. C, Tables 4.2.6.8 and 6.1.1.1)
;
Cl Cl 0.148 0.159
;International Tables for Crystallography
(1992, Vol. C, Tables 4.2.6.8 and 6.1.1.1)
;
Se Se -0.093 2.226
;International Tables for Crystallography
(1992, Vol. C, Tables 4.2.6.8 and 6.1.1.1)
;
Fe Fe 0.346 0.844
;International Tables for Crystallography
(1992, Vol. C, Tables 4.2.6.8 and 6.1.1.1)
;

loop_
_geom_angle_atom_site_label_1
_geom_angle_atom_site_label_2
_geom_angle_atom_site_label_3
_geom_angle
_geom_angle_site_symmetry_2
_geom_angle_site_symmetry_3
_geom_angle_publ_flag
O(1) Fe(1) O(2) 93.9(1) 1_555 1_555 yes
O(1) Fe(1) N(1) 94.9(1) 1_555 1_555 yes
O(1) Fe(1) N(2) 176.2(1) 1_555 1_555 yes
O(1) Fe(1) N(3) 85.0(1) 1_555 1_555 yes
O(1) Fe(1) N(4) 91.0(1) 1_555 1_555 yes
O(2) Fe(1) N(1) 87.5(1) 1_555 1_555 yes
O(2) Fe(1) N(2) 89.1(1) 1_555 1_555 yes
O(2) Fe(1) N(3) 94.0(1) 1_555 1_555 yes
O(2) Fe(1) N(4) 174.2(1) 1_555 1_555 yes
N(1) Fe(1) N(2) 83.0(1) 1_555 1_555 yes
N(1) Fe(1) N(3) 178.5(1) 1_555 1_555 yes
N(1) Fe(1) N(4) 95.3(1) 1_555 1_555 yes
N(2) Fe(1) N(3) 97.1(1) 1_555 1_555 yes
N(2) Fe(1) N(4) 86.1(1) 1_555 1_555 yes
N(3) Fe(1) N(4) 83.2(1) 1_555 1_555 yes
Fe(1) O(1) C(1) 127.0(2) 1_555 1_555 yes
Fe(1) O(2) C(17) 125.9(2) 1_555 1_555 yes
Fe(1) N(1) C(7) 124.5(2) 1_555 1_555 yes
Fe(1) N(1) C(8) 114.3(2) 1_555 1_555 yes
C(7) N(1) C(8) 121.1(3) 1_555 1_555 yes
Fe(1) N(2) C(15) 128.0(2) 1_555 1_555 yes
Fe(1) N(2) C(16) 113.3(2) 1_555 1_555 yes
C(15) N(2) C(16) 118.7(3) 1_555 1_555 yes
Fe(1) N(3) C(23) 124.3(2) 1_555 1_555 yes
Fe(1) N(3) C(24) 113.5(2) 1_555 1_555 yes
C(23) N(3) C(24) 121.5(3) 1_555 1_555 yes
Fe(1) N(4) C(31) 129.0(2) 1_555 1_555 yes
Fe(1) N(4) C(32) 112.2(2) 1_555 1_555 yes
C(31) N(4) C(32) 118.9(3) 1_555 1_555 yes
O(1) C(1) C(2) 117.6(3) 1_555 1_555 yes
O(1) C(1) C(6) 124.2(3) 1_555 1_555 yes
C(2) C(1) C(6) 118.3(3) 1_555 1_555 yes
C(1) C(2) C(3) 121.3(3) 1_555 1_555 yes
C(2) C(3) C(4) 121.0(3) 1_555 1_555 yes
C(3) C(4) C(5) 119.2(3) 1_555 1_555 yes
C(4) C(5) C(6) 121.6(3) 1_555 1_555 yes
C(1) C(6) C(5) 118.6(3) 1_555 1_555 yes
C(1) C(6) C(7) 123.2(3) 1_555 1_555 yes
C(5) C(6) C(7) 118.1(3) 1_555 1_555 yes
N(1) C(7) C(6) 125.4(3) 1_555 1_555 yes
N(1) C(8) C(9) 128.4(3) 1_555 1_555 yes
N(1) C(8) C(16) 113.4(3) 1_555 1_555 yes
C(9) C(8) C(16) 118.3(3) 1_555 1_555 yes
C(8) C(9) C(10) 120.3(4) 1_555 1_555 yes
C(9) C(10) C(11) 121.3(3) 1_555 1_555 yes
C(10) C(11) C(12) 120.4(3) 1_555 1_555 yes
C(11) C(12) C(13) 124.7(3) 1_555 1_555 yes
C(11) C(12) C(16) 118.0(3) 1_555 1_555 yes
C(13) C(12) C(16) 117.3(3) 1_555 1_555 yes
C(12) C(13) C(14) 119.5(3) 1_555 1_555 yes
C(13) C(14) C(15) 120.2(3) 1_555 1_555 yes
N(2) C(15) C(14) 122.0(3) 1_555 1_555 yes
N(2) C(16) C(8) 116.1(3) 1_555 1_555 yes
N(2) C(16) C(12) 122.2(3) 1_555 1_555 yes
C(8) C(16) C(12) 121.7(3) 1_555 1_555 yes
O(2) C(17) C(18) 118.2(3) 1_555 1_555 yes
O(2) C(17) C(22) 124.8(3) 1_555 1_555 yes
C(18) C(17) C(22) 117.0(3) 1_555 1_555 yes
C(17) C(18) C(19) 121.7(3) 1_555 1_555 yes
C(18) C(19) C(20) 121.6(4) 1_555 1_555 yes
C(19) C(20) C(21) 118.5(4) 1_555 1_555 yes
C(20) C(21) C(22) 121.9(3) 1_555 1_555 yes
C(17) C(22) C(21) 119.1(3) 1_555 1_555 yes
C(17) C(22) C(23) 122.3(3) 1_555 1_555 yes
C(21) C(22) C(23) 118.5(3) 1_555 1_555 yes
N(3) C(23) C(22) 125.0(3) 1_555 1_555 yes
N(3) C(24) C(25) 127.0(3) 1_555 1_555 yes
N(3) C(24) C(32) 114.0(3) 1_555 1_555 yes
C(25) C(24) C(32) 119.0(3) 1_555 1_555 yes
C(24) C(25) C(26) 119.4(4) 1_555 1_555 yes
C(25) C(26) C(27) 122.1(3) 1_555 1_555 yes
C(26) C(27) C(28) 119.9(3) 1_555 1_555 yes
C(27) C(28) C(29) 124.5(3) 1_555 1_555 yes
C(27) C(28) C(32) 118.0(3) 1_555 1_555 yes
C(29) C(28) C(32) 117.5(3) 1_555 1_555 yes
C(28) C(29) C(30) 120.4(3) 1_555 1_555 yes
C(29) C(30) C(31) 118.6(3) 1_555 1_555 yes
N(4) C(31) C(30) 123.1(3) 1_555 1_555 yes
N(4) C(32) C(24) 116.8(3) 1_555 1_555 yes
N(4) C(32) C(28) 121.6(3) 1_555 1_555 yes
C(24) C(32) C(28) 121.7(3) 1_555 1_555 yes
Se(1) C(33) N(5) 179.1(4) 1_555 1_555 yes
Cl(1) C(34) Cl(2) 117.1(4) 1_555 1_555 yes

loop_
_geom_bond_atom_site_label_1
_geom_bond_atom_site_label_2
_geom_bond_distance
_geom_bond_publ_flag
Se(1) C(33) 1.819(4) yes
Fe(1) O(1) 1.868(2) yes
Fe(1) O(2) 1.874(2) yes
Fe(1) N(1) 1.936(3) yes
Fe(1) N(2) 1.969(3) yes
Fe(1) N(3) 1.945(3) yes
Fe(1) N(4) 1.986(3) yes
Cl(1) C(34) 1.715(8) yes
Cl(2) C(34) 1.720(7) yes
O(1) C(1) 1.317(4) yes
O(2) C(17) 1.318(4) yes
N(1) C(7) 1.311(4) yes
N(1) C(8) 1.415(4) yes
N(2) C(15) 1.332(4) yes
N(2) C(16) 1.375(4) yes
N(3) C(23) 1.298(4) yes
N(3) C(24) 1.417(4) yes
N(4) C(31) 1.316(5) yes
N(4) C(32) 1.382(4) yes
N(5) C(33) 1.140(5) yes
C(1) C(2) 1.409(5) yes
C(1) C(6) 1.433(4) yes
C(2) C(3) 1.365(5) yes
C(3) C(4) 1.415(5) yes
C(4) C(5) 1.363(5) yes
C(5) C(6) 1.423(5) yes
C(6) C(7) 1.419(5) yes
C(8) C(9) 1.376(5) yes
C(8) C(16) 1.421(5) yes
C(9) C(10) 1.408(6) yes
C(10) C(11) 1.377(6) yes
C(11) C(12) 1.400(6) yes
C(12) C(13) 1.421(6) yes
C(12) C(16) 1.414(5) yes
C(13) C(14) 1.360(6) yes
C(14) C(15) 1.410(5) yes
C(17) C(18) 1.410(5) yes
C(17) C(22) 1.432(4) yes
C(18) C(19) 1.362(6) yes
C(19) C(20) 1.390(6) yes
C(20) C(21) 1.370(5) yes
C(21) C(22) 1.410(5) yes
C(22) C(23) 1.436(5) yes
C(24) C(25) 1.376(5) yes
C(24) C(32) 1.410(5) yes
C(25) C(26) 1.411(5) yes
C(26) C(27) 1.368(6) yes
C(27) C(28) 1.408(5) yes
C(28) C(29) 1.413(5) yes
C(28) C(32) 1.412(5) yes
C(29) C(30) 1.365(5) yes
C(30) C(31) 1.415(5) yes

loop_
_geom_contact_atom_site_label_1
_geom_contact_atom_site_label_2
_geom_contact_distance
_geom_contact_site_symmetry_2
Cl(1) C(15) 3.474(4) .
Cl(1) C(14) 3.527(4) .
Cl(2) Cl(2) 3.323(3) 2_555
O(2) C(7) 3.551(4) 2_565
O(2) C(5) 3.586(4) 2_565
N(5) C(13) 3.403(5) 2_655
N(5) C(29) 3.517(5) 2_656
N(5) C(11) 3.521(6) 1_656
N(5) C(10) 3.561(6) 1_656
N(5) C(30) 3.582(5) 1_655
C(1) C(3) 3.455(5) 2_566
C(2) C(4) 3.506(5) 2_566
C(2) C(3) 3.578(6) 2_566
C(3) C(10) 3.441(6) 2_565
C(4) C(11) 3.382(6) 2_565
C(4) C(10) 3.465(6) 2_565
C(4) C(12) 3.550(5) 2_565
C(5) C(8) 3.360(5) 2_565
C(5) C(9) 3.469(5) 2_565
C(5) C(16) 3.540(5) 2_565
C(6) C(9) 3.468(5) 2_565
C(7) C(7) 3.316(7) 2_565
C(15) C(19) 3.570(5) 2_665
C(21) C(24) 3.507(5) 2_666
C(25) C(33) 3.462(5) .

loop_
_geom_torsion_atom_site_label_1
_geom_torsion_atom_site_label_2
_geom_torsion_atom_site_label_3
_geom_torsion_atom_site_label_4
_geom_torsion
_geom_torsion_site_symmetry_1
_geom_torsion_site_symmetry_2
_geom_torsion_site_symmetry_3
_geom_torsion_site_symmetry_4
_geom_torsion_publ_flag
Fe(1) O(1) C(1) C(2) -174.6(2) 1_555 1_555 1_555 1_555 yes
Fe(1) O(1) C(1) C(6) 5.5(5) 1_555 1_555 1_555 1_555 yes
Fe(1) O(2) C(17) C(18) -171.6(2) 1_555 1_555 1_555 1_555 yes
Fe(1) O(2) C(17) C(22) 8.5(5) 1_555 1_555 1_555 1_555 yes
Fe(1) N(1) C(7) C(6) -7.8(5) 1_555 1_555 1_555 1_555 yes
Fe(1) N(1) C(8) C(9) -179.7(3) 1_555 1_555 1_555 1_555 yes
Fe(1) N(1) C(8) C(16) -1.6(4) 1_555 1_555 1_555 1_555 yes
Fe(1) N(2) C(15) C(14) -179.0(3) 1_555 1_555 1_555 1_555 yes
Fe(1) N(2) C(16) C(8) 0.7(4) 1_555 1_555 1_555 1_555 yes
Fe(1) N(2) C(16) C(12) 179.2(3) 1_555 1_555 1_555 1_555 yes
Fe(1) N(3) C(23) C(22) -11.8(5) 1_555 1_555 1_555 1_555 yes
Fe(1) N(3) C(24) C(25) 173.1(3) 1_555 1_555 1_555 1_555 yes
Fe(1) N(3) C(24) C(32) -5.5(4) 1_555 1_555 1_555 1_555 yes
Fe(1) N(4) C(31) C(30) 177.1(3) 1_555 1_555 1_555 1_555 yes
Fe(1) N(4) C(32) C(24) 1.8(4) 1_555 1_555 1_555 1_555 yes
Fe(1) N(4) C(32) C(28) -177.1(3) 1_555 1_555 1_555 1_555 yes
O(1) Fe(1) O(2) C(17) 67.4(3) 1_555 1_555 1_555 1_555 yes
O(1) Fe(1) N(1) C(7) 9.9(3) 1_555 1_555 1_555 1_555 yes
O(1) Fe(1) N(1) C(8) -175.3(2) 1_555 1_555 1_555 1_555 yes
O(1) Fe(1) N(2) C(15) -126(1) 1_555 1_555 1_555 1_555 yes
O(1) Fe(1) N(2) C(16) 54(1) 1_555 1_555 1_555 1_555 yes
O(1) Fe(1) N(3) C(23) -74.1(3) 1_555 1_555 1_555 1_555 yes
O(1) Fe(1) N(3) C(24) 96.7(2) 1_555 1_555 1_555 1_555 yes
O(1) Fe(1) N(4) C(31) 93.1(3) 1_555 1_555 1_555 1_555 yes
O(1) Fe(1) N(4) C(32) -88.6(2) 1_555 1_555 1_555 1_555 yes
O(1) C(1) C(2) C(3) -178.3(3) 1_555 1_555 1_555 1_555 yes
O(1) C(1) C(6) C(5) 178.4(3) 1_555 1_555 1_555 1_555 yes
O(1) C(1) C(6) C(7) 0.1(5) 1_555 1_555 1_555 1_555 yes
O(2) Fe(1) O(1) C(1) 79.0(3) 1_555 1_555 1_555 1_555 yes
O(2) Fe(1) N(1) C(7) -83.9(3) 1_555 1_555 1_555 1_555 yes
O(2) Fe(1) N(1) C(8) 91.0(2) 1_555 1_555 1_555 1_555 yes
O(2) Fe(1) N(2) C(15) 90.4(3) 1_555 1_555 1_555 1_555 yes
O(2) Fe(1) N(2) C(16) -88.8(2) 1_555 1_555 1_555 1_555 yes
O(2) Fe(1) N(3) C(23) 19.5(3) 1_555 1_555 1_555 1_555 yes
O(2) Fe(1) N(3) C(24) -169.7(2) 1_555 1_555 1_555 1_555 yes
O(2) Fe(1) N(4) C(31) -119(1) 1_555 1_555 1_555 1_555 yes
O(2) Fe(1) N(4) C(32) 58(1) 1_555 1_555 1_555 1_555 yes
O(2) C(17) C(18) C(19) 176.1(4) 1_555 1_555 1_555 1_555 yes
O(2) C(17) C(22) C(21) -176.8(3) 1_555 1_555 1_555 1_555 yes
O(2) C(17) C(22) C(23) 6.2(5) 1_555 1_555 1_555 1_555 yes
N(1) Fe(1) O(1) C(1) -8.8(3) 1_555 1_555 1_555 1_555 yes
N(1) Fe(1) O(2) C(17) 162.1(3) 1_555 1_555 1_555 1_555 yes
N(1) Fe(1) N(2) C(15) 178.0(3) 1_555 1_555 1_555 1_555 yes
N(1) Fe(1) N(2) C(16) -1.2(2) 1_555 1_555 1_555 1_555 yes
N(1) Fe(1) N(3) C(23) -159(4) 1_555 1_555 1_555 1_555 yes
N(1) Fe(1) N(3) C(24) 11(4) 1_555 1_555 1_555 1_555 yes
N(1) Fe(1) N(4) C(31) -1.9(3) 1_555 1_555 1_555 1_555 yes
N(1) Fe(1) N(4) C(32) 176.4(2) 1_555 1_555 1_555 1_555 yes
N(1) C(7) C(6) C(1) 1.4(6) 1_555 1_555 1_555 1_555 yes
N(1) C(7) C(6) C(5) -176.9(3) 1_555 1_555 1_555 1_555 yes
N(1) C(8) C(9) C(10) 177.1(4) 1_555 1_555 1_555 1_555 yes
N(1) C(8) C(16) N(2) 0.6(4) 1_555 1_555 1_555 1_555 yes
N(1) C(8) C(16) C(12) -177.9(3) 1_555 1_555 1_555 1_555 yes
N(2) Fe(1) O(1) C(1) -64(1) 1_555 1_555 1_555 1_555 yes
N(2) Fe(1) O(2) C(17) -114.9(3) 1_555 1_555 1_555 1_555 yes
N(2) Fe(1) N(1) C(7) -173.3(3) 1_555 1_555 1_555 1_555 yes
N(2) Fe(1) N(1) C(8) 1.6(2) 1_555 1_555 1_555 1_555 yes
N(2) Fe(1) N(3) C(23) 109.1(3) 1_555 1_555 1_555 1_555 yes
N(2) Fe(1) N(3) C(24) -80.1(2) 1_555 1_555 1_555 1_555 yes
N(2) Fe(1) N(4) C(31) -84.4(3) 1_555 1_555 1_555 1_555 yes
N(2) Fe(1) N(4) C(32) 93.8(2) 1_555 1_555 1_555 1_555 yes
N(2) C(15) C(14) C(13) -0.9(6) 1_555 1_555 1_555 1_555 yes
N(2) C(16) C(8) C(9) 178.9(3) 1_555 1_555 1_555 1_555 yes
N(2) C(16) C(12) C(11) -178.4(3) 1_555 1_555 1_555 1_555 yes
N(2) C(16) C(12) C(13) 0.8(5) 1_555 1_555 1_555 1_555 yes
N(3) Fe(1) O(1) C(1) 172.7(3) 1_555 1_555 1_555 1_555 yes
N(3) Fe(1) O(2) C(17) -17.9(3) 1_555 1_555 1_555 1_555 yes
N(3) Fe(1) N(1) C(7) 95(4) 1_555 1_555 1_555 1_555 yes
N(3) Fe(1) N(1) C(8) -89(4) 1_555 1_555 1_555 1_555 yes
N(3) Fe(1) N(2) C(15) -3.6(3) 1_555 1_555 1_555 1_555 yes
N(3) Fe(1) N(2) C(16) 177.2(2) 1_555 1_555 1_555 1_555 yes
N(3) Fe(1) N(4) C(31) 178.0(3) 1_555 1_555 1_555 1_555 yes
N(3) Fe(1) N(4) C(32) -3.8(2) 1_555 1_555 1_555 1_555 yes
N(3) C(23) C(22) C(17) -4.1(5) 1_555 1_555 1_555 1_555 yes
N(3) C(23) C(22) C(21) 178.9(3) 1_555 1_555 1_555 1_555 yes
N(3) C(24) C(25) C(26) 179.6(3) 1_555 1_555 1_555 1_555 yes
N(3) C(24) C(32) N(4) 2.4(4) 1_555 1_555 1_555 1_555 yes
N(3) C(24) C(32) C(28) -178.8(3) 1_555 1_555 1_555 1_555 yes
N(4) Fe(1) O(1) C(1) -104.2(3) 1_555 1_555 1_555 1_555 yes
N(4) Fe(1) O(2) C(17) -79(1) 1_555 1_555 1_555 1_555 yes
N(4) Fe(1) N(1) C(7) 101.3(3) 1_555 1_555 1_555 1_555 yes
N(4) Fe(1) N(1) C(8) -83.8(2) 1_555 1_555 1_555 1_555 yes
N(4) Fe(1) N(2) C(15) -86.2(3) 1_555 1_555 1_555 1_555 yes
N(4) Fe(1) N(2) C(16) 94.5(2) 1_555 1_555 1_555 1_555 yes
N(4) Fe(1) N(3) C(23) -165.7(3) 1_555 1_555 1_555 1_555 yes
N(4) Fe(1) N(3) C(24) 5.1(2) 1_555 1_555 1_555 1_555 yes
N(4) C(31) C(30) C(29) 0.5(6) 1_555 1_555 1_555 1_555 yes
N(4) C(32) C(24) C(25) -176.3(3) 1_555 1_555 1_555 1_555 yes
N(4) C(32) C(28) C(27) 177.5(3) 1_555 1_555 1_555 1_555 yes
N(4) C(32) C(28) C(29) -1.1(5) 1_555 1_555 1_555 1_555 yes
C(1) C(2) C(3) C(4) -0.6(6) 1_555 1_555 1_555 1_555 yes
C(1) C(6) C(5) C(4) 0.5(5) 1_555 1_555 1_555 1_555 yes
C(2) C(1) C(6) C(5) -1.5(5) 1_555 1_555 1_555 1_555 yes
C(2) C(1) C(6) C(7) -179.8(3) 1_555 1_555 1_555 1_555 yes
C(2) C(3) C(4) C(5) -0.5(6) 1_555 1_555 1_555 1_555 yes
C(3) C(2) C(1) C(6) 1.5(5) 1_555 1_555 1_555 1_555 yes
C(3) C(4) C(5) C(6) 0.5(6) 1_555 1_555 1_555 1_555 yes
C(4) C(5) C(6) C(7) 178.9(3) 1_555 1_555 1_555 1_555 yes
C(6) C(7) N(1) C(8) 177.6(3) 1_555 1_555 1_555 1_555 yes
C(7) N(1) C(8) C(9) -4.6(6) 1_555 1_555 1_555 1_555 yes
C(7) N(1) C(8) C(16) 173.4(3) 1_555 1_555 1_555 1_555 yes
C(8) C(9) C(10) C(11) 1.1(6) 1_555 1_555 1_555 1_555 yes
C(8) C(16) N(2) C(15) -178.6(3) 1_555 1_555 1_555 1_555 yes
C(8) C(16) C(12) C(11) 0.0(5) 1_555 1_555 1_555 1_555 yes
C(8) C(16) C(12) C(13) 179.2(3) 1_555 1_555 1_555 1_555 yes
C(9) C(8) C(16) C(12) 0.3(5) 1_555 1_555 1_555 1_555 yes
C(9) C(10) C(11) C(12) -0.7(6) 1_555 1_555 1_555 1_555 yes
C(10) C(9) C(8) C(16) -0.9(5) 1_555 1_555 1_555 1_555 yes
C(10) C(11) C(12) C(13) -179.0(4) 1_555 1_555 1_555 1_555 yes
C(10) C(11) C(12) C(16) 0.2(6) 1_555 1_555 1_555 1_555 yes
C(11) C(12) C(13) C(14) 177.6(4) 1_555 1_555 1_555 1_555 yes
C(12) C(13) C(14) C(15) 1.6(6) 1_555 1_555 1_555 1_555 yes
C(12) C(16) N(2) C(15) -0.1(5) 1_555 1_555 1_555 1_555 yes
C(14) C(13) C(12) C(16) -1.6(5) 1_555 1_555 1_555 1_555 yes
C(14) C(15) N(2) C(16) 0.1(5) 1_555 1_555 1_555 1_555 yes
C(17) C(18) C(19) C(20) 2.4(7) 1_555 1_555 1_555 1_555 yes
C(17) C(22) C(21) C(20) -1.0(6) 1_555 1_555 1_555 1_555 yes
C(18) C(17) C(22) C(21) 3.3(5) 1_555 1_555 1_555 1_555 yes
C(18) C(17) C(22) C(23) -173.6(3) 1_555 1_555 1_555 1_555 yes
C(18) C(19) C(20) C(21) 0.2(7) 1_555 1_555 1_555 1_555 yes
C(19) C(18) C(17) C(22) -4.1(6) 1_555 1_555 1_555 1_555 yes
C(19) C(20) C(21) C(22) -0.8(6) 1_555 1_555 1_555 1_555 yes
C(20) C(21) C(22) C(23) 176.1(4) 1_555 1_555 1_555 1_555 yes
C(22) C(23) N(3) C(24) 178.1(3) 1_555 1_555 1_555 1_555 yes
C(23) N(3) C(24) C(25) -15.8(5) 1_555 1_555 1_555 1_555 yes
C(23) N(3) C(24) C(32) 165.6(3) 1_555 1_555 1_555 1_555 yes
C(24) C(25) C(26) C(27) 0.1(6) 1_555 1_555 1_555 1_555 yes
C(24) C(32) N(4) C(31) -179.8(3) 1_555 1_555 1_555 1_555 yes
C(24) C(32) C(28) C(27) -1.3(5) 1_555 1_555 1_555 1_555 yes
C(24) C(32) C(28) C(29) -179.9(3) 1_555 1_555 1_555 1_555 yes
C(25) C(24) C(32) C(28) 2.5(5) 1_555 1_555 1_555 1_555 yes
C(25) C(26) C(27) C(28) 1.2(7) 1_555 1_555 1_555 1_555 yes
C(26) C(25) C(24) C(32) -1.9(5) 1_555 1_555 1_555 1_555 yes
C(26) C(27) C(28) C(29) 178.0(4) 1_555 1_555 1_555 1_555 yes
C(26) C(27) C(28) C(32) -0.6(6) 1_555 1_555 1_555 1_555 yes
C(27) C(28) C(29) C(30) -178.0(4) 1_555 1_555 1_555 1_555 yes
C(28) C(29) C(30) C(31) -0.3(6) 1_555 1_555 1_555 1_555 yes
C(28) C(32) N(4) C(31) 1.4(5) 1_555 1_555 1_555 1_555 yes
C(30) C(29) C(28) C(32) 0.6(6) 1_555 1_555 1_555 1_555 yes
C(30) C(31) N(4) C(32) -1.1(5) 1_555 1_555 1_555 1_555 yes
